data_4069477
loop_
_publ_author_name
'Takaoka, Ayumi'
'Mendiratta, Arjun'
'Peters, Jonas C.'

_publ_contact_author 'Jonas C. Peters'
_publ_contact_author_email jcpeters@mit.edu
_publ_section_title
;
 E-H Bond Activation Reactions (E = H, C, Si, Ge) at Ruthenium:
 Terminal Phosphides, Silylenes, and Germylenes
;
_journal_issue 13
_journal_name_full Organometallics
_journal_page_first 3744
_journal_paper_doi 10.1021/om900216u
_journal_volume 28
_journal_year 2009
_chemical_formula_sum 'C60 H48 Cl P3 Ru Si'
_chemical_formula_weight 1026.50
_chemical_name_common '[SiPPh3]RuCl'
_space_group_IT_number 2
_symmetry_cell_setting triclinic
_symmetry_space_group_name_Hall '-P 1'
_symmetry_space_group_name_H-M 'P -1'
_atom_sites_solution_hydrogens geom
_atom_sites_solution_primary direct
_atom_sites_solution_secondary difmap
_audit_creation_method SHELXL-97
_cell_angle_alpha 95.13(3)
_cell_angle_beta 92.57(3)
_cell_angle_gamma 103.18(3)
_cell_formula_units_Z 2
_cell_length_a 9.999(2)
_cell_length_b 14.193(3)
_cell_length_c 17.379(4)
_cell_measurement_reflns_used 6415
_cell_measurement_temperature 100(2)
_cell_measurement_theta_max 27.79
_cell_measurement_theta_min 2.27
_cell_volume 2386.4(9)
_computing_cell_refinement 'Bruker SMART'
_computing_data_collection 'Bruker SMART'
_computing_data_reduction 'Bruker SAINT'
_computing_molecular_graphics 'Bruker SHELXTL'
_computing_publication_material 'Bruker SHELXTL'
_computing_structure_refinement 'Bruker SHELXTL'
_computing_structure_solution 'Bruker SHELXTL'
_diffrn_ambient_temperature 100(2)
_diffrn_measured_fraction_theta_full 0.997
_diffrn_measured_fraction_theta_max 0.997
_diffrn_measurement_device_type 'CCD area detector'
_diffrn_measurement_method 'phi and omega scans'
_diffrn_radiation_monochromator graphite
_diffrn_radiation_source 'fine-focus sealed tube'
_diffrn_radiation_type MoK\a
_diffrn_radiation_wavelength 0.71073
_diffrn_reflns_av_R_equivalents 0.0921
_diffrn_reflns_av_sigmaI/netI 0.0988
_diffrn_reflns_limit_h_max 12
_diffrn_reflns_limit_h_min -12
_diffrn_reflns_limit_k_max 17
_diffrn_reflns_limit_k_min -17
_diffrn_reflns_limit_l_max 21
_diffrn_reflns_limit_l_min -21
_diffrn_reflns_number 27993
_diffrn_reflns_theta_full 26.37
_diffrn_reflns_theta_max 26.37
_diffrn_reflns_theta_min 1.48
_exptl_absorpt_coefficient_mu 0.551
_exptl_absorpt_correction_T_max 0.9740
_exptl_absorpt_correction_T_min 0.8490
_exptl_absorpt_correction_type multi-scan
_exptl_absorpt_process_details SADABS
_exptl_crystal_colour orange-brown
_exptl_crystal_density_diffrn 1.429
_exptl_crystal_density_meas ?
_exptl_crystal_density_method 'not measured'
_exptl_crystal_description blade
_exptl_crystal_F_000 1056
_exptl_crystal_size_max 0.31
_exptl_crystal_size_mid 0.07
_exptl_crystal_size_min 0.05
_refine_diff_density_max 0.994
_refine_diff_density_min -0.544
_refine_diff_density_rms 0.105
_refine_ls_extinction_method none
_refine_ls_goodness_of_fit_ref 0.935
_refine_ls_hydrogen_treatment constr
_refine_ls_matrix_type full
_refine_ls_number_parameters 595
_refine_ls_number_reflns 9743
_refine_ls_number_restraints 0
_refine_ls_restrained_S_all 0.935
_refine_ls_R_factor_all 0.0773
_refine_ls_R_factor_gt 0.0442
_refine_ls_shift/su_max 0.001
_refine_ls_shift/su_mean 0.000
_refine_ls_structure_factor_coef Fsqd
_refine_ls_weighting_details 'calc w=1/[\s^2^(Fo^2^)+(0.0464P)^2^+0.0000P] where P=(Fo^2^+2Fc^2^)/3'
_refine_ls_weighting_scheme calc
_refine_ls_wR_factor_gt 0.0960
_refine_ls_wR_factor_ref 0.1085
_reflns_number_gt 6582
_reflns_number_total 9743
_reflns_threshold_expression >2sigma(I)
_cod_data_source_file om900216u_si_002.cif
_cod_data_source_block pfo032
_cod_depositor_comments
;
The following automatic conversions were performed:

'_symmetry_cell_setting' value 'Triclinic' changed to 'triclinic'
according to /home/saulius/struct/CIF-dictionaries/cif_core.dic
dictionary named 'cif_core.dic' version 2.4.2 from 2011-04-26.

Automatic conversion script
Id: cif_fix_values 1715 2011-07-08 13:25:40Z adriana 

Some obvious sintax errors have been fixed miguel

The following automatic conversions were performed:

'_exptl_crystal_density_meas' value 'not measured' was changed to '?'
- the value is perceived as not measured.

Automatic conversion script
Id: cif_fix_values 3008 2015-01-20 13:52:24Z robertas 
;
_cod_original_cell_volume 2386.5(8)
_cod_original_sg_symbol_H-M P-1
_cod_database_code 4069477

loop_
_symmetry_equiv_pos_as_xyz
'x, y, z'
'-x, -y, -z'

loop_
_atom_site_label
_atom_site_type_symbol
_atom_site_fract_x
_atom_site_fract_y
_atom_site_fract_z
_atom_site_U_iso_or_equiv
_atom_site_adp_type
_atom_site_occupancy
_atom_site_symmetry_multiplicity
_atom_site_calc_flag
_atom_site_refinement_flags
Ru Ru 0.70695(3) 0.72229(2) 0.735829(17) 0.01217(9) Uani 1 1 d .
Cl Cl 0.96257(8) 0.74613(6) 0.72825(5) 0.01447(19) Uani 1 1 d .
Si Si 0.47223(10) 0.71355(7) 0.73608(6) 0.0122(2) Uani 1 1 d .
P2 P 0.70600(9) 0.79374(7) 0.85359(5) 0.0121(2) Uani 1 1 d .
P3 P 0.69844(10) 0.84650(7) 0.65877(5) 0.0161(2) Uani 1 1 d .
P1 P 0.63375(10) 0.55705(7) 0.74928(6) 0.0150(2) Uani 1 1 d .
C48 C 0.9200(4) 1.0007(3) 0.7032(2) 0.0177(8) Uani 1 1 d .
H48 H 0.9699 0.9515 0.7060 0.021 Uiso 1 1 calc R
C26 C 0.5912(4) 0.4449(3) 0.6013(2) 0.0310(10) Uani 1 1 d .
H26 H 0.4950 0.4345 0.6068 0.037 Uiso 1 1 calc R
C38 C 0.7709(4) 0.9985(3) 0.8741(2) 0.0184(8) Uani 1 1 d .
H38 H 0.6759 0.9931 0.8610 0.022 Uiso 1 1 calc R
C53 C 0.7985(4) 0.6779(3) 0.4791(2) 0.0297(10) Uani 1 1 d .
H53 H 0.7738 0.6106 0.4612 0.036 Uiso 1 1 calc R
C18 C 0.5215(4) 0.8396(3) 0.6204(2) 0.0177(8) Uani 1 1 d .
C7 C 0.4281(4) 0.7730(2) 0.8308(2) 0.0142(8) Uani 1 1 d .
C14 C 0.2796(4) 0.7739(3) 0.6272(2) 0.0187(8) Uani 1 1 d .
H14 H 0.2055 0.7368 0.6519 0.022 Uiso 1 1 calc R
C12 C 0.5411(4) 0.8137(2) 0.8835(2) 0.0142(8) Uani 1 1 d .
C32 C 0.6957(4) 0.7104(3) 0.9970(2) 0.0184(8) Uani 1 1 d .
H32 H 0.6167 0.7355 1.0054 0.022 Uiso 1 1 calc R
C31 C 0.7634(3) 0.7256(2) 0.9292(2) 0.0140(8) Uani 1 1 d .
C2 C 0.2223(4) 0.5513(3) 0.7245(2) 0.0203(8) Uani 1 1 d .
H2 H 0.1670 0.5963 0.7167 0.024 Uiso 1 1 calc R
C5 C 0.3800(4) 0.4183(3) 0.7484(2) 0.0220(9) Uani 1 1 d .
H5 H 0.4340 0.3726 0.7567 0.026 Uiso 1 1 calc R
C40 C 0.9962(4) 1.0986(3) 0.9112(2) 0.0236(9) Uani 1 1 d .
H40 H 1.0547 1.1610 0.9261 0.028 Uiso 1 1 calc R
C30 C 0.8249(4) 0.5165(3) 0.6479(2) 0.0194(8) Uani 1 1 d .
H30 H 0.8899 0.5562 0.6859 0.023 Uiso 1 1 calc R
C49 C 0.7763(4) 0.8109(3) 0.5705(2) 0.0181(8) Uani 1 1 d .
C55 C 0.3891(5) 1.0425(4) 0.8076(3) 0.0426(12) Uani 1 1 d .
H55 H 0.3888 1.0053 0.8505 0.051 Uiso 1 1 calc R
C6 C 0.4441(4) 0.5145(3) 0.7430(2) 0.0154(8) Uani 1 1 d .
C8 C 0.2977(4) 0.7812(3) 0.8526(2) 0.0164(8) Uani 1 1 d .
H8 H 0.2190 0.7528 0.8186 0.020 Uiso 1 1 calc R
C54 C 0.7423(4) 0.7125(3) 0.5439(2) 0.0275(10) Uani 1 1 d .
H54 H 0.6794 0.6683 0.5707 0.033 Uiso 1 1 calc R
C3 C 0.1604(4) 0.4558(3) 0.7296(2) 0.0213(9) Uani 1 1 d .
H3 H 0.0628 0.4353 0.7247 0.026 Uiso 1 1 calc R
C4 C 0.2384(4) 0.3882(3) 0.7419(2) 0.0218(9) Uani 1 1 d .
H4 H 0.1945 0.3221 0.7457 0.026 Uiso 1 1 calc R
C35 C 0.9258(4) 0.6352(3) 0.9729(2) 0.0234(9) Uani 1 1 d .
H35 H 1.0045 0.6096 0.9645 0.028 Uiso 1 1 calc R
C1 C 0.3678(4) 0.5841(2) 0.7308(2) 0.0157(8) Uani 1 1 d .
C50 C 0.8675(4) 0.8737(3) 0.5301(2) 0.0233(9) Uani 1 1 d .
H50 H 0.8915 0.9413 0.5470 0.028 Uiso 1 1 calc R
C34 C 0.8587(4) 0.6218(3) 1.0411(2) 0.0262(10) Uani 1 1 d .
H34 H 0.8918 0.5875 1.0794 0.031 Uiso 1 1 calc R
C9 C 0.2816(4) 0.8299(3) 0.9229(2) 0.0187(8) Uani 1 1 d .
H9 H 0.1923 0.8341 0.9370 0.022 Uiso 1 1 calc R
C19 C 0.6789(4) 0.4800(2) 0.8219(2) 0.0172(8) Uani 1 1 d .
C11 C 0.5249(4) 0.8657(2) 0.9536(2) 0.0162(8) Uani 1 1 d .
H11 H 0.6030 0.8959 0.9874 0.019 Uiso 1 1 calc R
C28 C 0.7771(5) 0.4188(3) 0.5258(3) 0.0400(12) Uani 1 1 d .
H28 H 0.8081 0.3908 0.4803 0.048 Uiso 1 1 calc R
C45 C 0.7748(4) 1.1453(3) 0.6957(2) 0.0242(9) Uani 1 1 d .
H45 H 0.7259 1.1951 0.6930 0.029 Uiso 1 1 calc R
C43 C 0.7786(4) 0.9753(3) 0.6806(2) 0.0180(8) Uani 1 1 d .
C37 C 0.8217(4) 0.9148(2) 0.87395(19) 0.0134(8) Uani 1 1 d .
C36 C 0.8778(4) 0.6858(2) 0.9175(2) 0.0183(8) Uani 1 1 d .
H36 H 0.9230 0.6937 0.8707 0.022 Uiso 1 1 calc R
C10 C 0.3963(4) 0.8729(3) 0.9730(2) 0.0210(9) Uani 1 1 d .
H10 H 0.3852 0.9073 1.0208 0.025 Uiso 1 1 calc R
C25 C 0.6841(4) 0.5012(2) 0.6592(2) 0.0174(8) Uani 1 1 d .
C20 C 0.6137(4) 0.4812(3) 0.8917(2) 0.0208(9) Uani 1 1 d .
H20 H 0.5509 0.5216 0.9001 0.025 Uiso 1 1 calc R
C42 C 0.9623(4) 0.9253(3) 0.8896(2) 0.0176(8) Uani 1 1 d .
H42 H 0.9992 0.8691 0.8881 0.021 Uiso 1 1 calc R
C47 C 0.9865(4) 1.0980(3) 0.7215(2) 0.0213(9) Uani 1 1 d .
H47 H 1.0821 1.1154 0.7368 0.026 Uiso 1 1 calc R
C24 C 0.7694(4) 0.4196(3) 0.8109(2) 0.0225(9) Uani 1 1 d .
H24 H 0.8140 0.4172 0.7639 0.027 Uiso 1 1 calc R
C46 C 0.9138(4) 1.1691(3) 0.7173(2) 0.0228(9) Uani 1 1 d .
H46 H 0.9600 1.2355 0.7294 0.027 Uiso 1 1 calc R
C29 C 0.8707(5) 0.4747(3) 0.5822(2) 0.0294(10) Uani 1 1 d .
H29 H 0.9666 0.4845 0.5760 0.035 Uiso 1 1 calc R
C56 C 0.3102(5) 1.0031(3) 0.7412(3) 0.0362(11) Uani 1 1 d .
H56 H 0.2543 0.9389 0.7380 0.043 Uiso 1 1 calc R
C52 C 0.8899(4) 0.7410(3) 0.4409(2) 0.0293(10) Uani 1 1 d .
H52 H 0.9302 0.7171 0.3970 0.035 Uiso 1 1 calc R
C51 C 0.9240(4) 0.8385(3) 0.4653(2) 0.0283(10) Uani 1 1 d .
H51 H 0.9864 0.8821 0.4378 0.034 Uiso 1 1 calc R
C13 C 0.4148(4) 0.7812(2) 0.6557(2) 0.0147(8) Uani 1 1 d .
C27 C 0.6394(5) 0.4042(3) 0.5360(3) 0.0427(13) Uani 1 1 d .
H27 H 0.5753 0.3651 0.4974 0.051 Uiso 1 1 calc R
C44 C 0.7065(4) 1.0486(3) 0.6780(2) 0.0212(9) Uani 1 1 d .
H44 H 0.6104 1.0321 0.6641 0.025 Uiso 1 1 calc R
C33 C 0.7433(4) 0.6587(3) 1.0527(2) 0.0246(9) Uani 1 1 d .
H33 H 0.6964 0.6486 1.0987 0.029 Uiso 1 1 calc R
C15 C 0.2521(4) 0.8197(3) 0.5638(2) 0.0266(10) Uani 1 1 d .
H15 H 0.1594 0.8146 0.5458 0.032 Uiso 1 1 calc R
C39 C 0.8574(4) 1.0892(3) 0.8930(2) 0.0202(9) Uani 1 1 d .
H39 H 0.8213 1.1456 0.8936 0.024 Uiso 1 1 calc R
C17 C 0.4941(4) 0.8844(3) 0.5546(2) 0.0249(9) Uani 1 1 d .
H17 H 0.5676 0.9221 0.5298 0.030 Uiso 1 1 calc R
C41 C 1.0491(4) 1.0164(3) 0.9075(2) 0.0246(9) Uani 1 1 d .
H41 H 1.1451 1.0226 0.9172 0.029 Uiso 1 1 calc R
C59 C 0.4707(5) 1.1874(4) 0.7541(5) 0.0635(19) Uani 1 1 d .
H59 H 0.5264 1.2518 0.7596 0.076 Uiso 1 1 calc R
C58 C 0.3938(6) 1.1507(4) 0.6849(4) 0.0638(19) Uani 1 1 d .
H58 H 0.3970 1.1890 0.6426 0.077 Uiso 1 1 calc R
C21 C 0.6399(4) 0.4243(3) 0.9480(2) 0.0263(10) Uani 1 1 d .
H21 H 0.5961 0.4264 0.9953 0.032 Uiso 1 1 calc R
C23 C 0.7947(4) 0.3629(3) 0.8680(2) 0.0289(10) Uani 1 1 d .
H23 H 0.8577 0.3225 0.8602 0.035 Uiso 1 1 calc R
C57 C 0.3121(5) 1.0565(4) 0.6792(3) 0.0461(13) Uani 1 1 d .
H57 H 0.2580 1.0295 0.6327 0.055 Uiso 1 1 calc R
C16 C 0.3589(4) 0.8732(3) 0.5260(2) 0.0281(10) Uani 1 1 d .
H16 H 0.3395 0.9020 0.4808 0.034 Uiso 1 1 calc R
C22 C 0.7297(4) 0.3643(3) 0.9360(3) 0.0295(10) Uani 1 1 d .
H22 H 0.7464 0.3242 0.9746 0.035 Uiso 1 1 calc R
C60 C 0.4669(5) 1.1333(4) 0.8124(4) 0.0569(16) Uani 1 1 d .
H60 H 0.5208 1.1597 0.8590 0.068 Uiso 1 1 calc R

loop_
_atom_site_aniso_label
_atom_site_aniso_U_11
_atom_site_aniso_U_22
_atom_site_aniso_U_33
_atom_site_aniso_U_23
_atom_site_aniso_U_13
_atom_site_aniso_U_12
Ru 0.01119(16) 0.01355(16) 0.01121(16) -0.00128(11) 0.00138(11) 0.00257(11)
Cl 0.0071(4) 0.0196(5) 0.0159(5) -0.0012(4) 0.0010(3) 0.0025(3)
Si 0.0119(5) 0.0130(5) 0.0112(5) -0.0007(4) -0.0001(4) 0.0025(4)
P2 0.0103(5) 0.0144(5) 0.0108(5) -0.0003(4) 0.0008(4) 0.0021(4)
P3 0.0168(5) 0.0168(5) 0.0129(5) 0.0023(4) 0.0003(4) -0.0002(4)
P1 0.0123(5) 0.0134(5) 0.0188(5) -0.0014(4) 0.0000(4) 0.0034(4)
C48 0.019(2) 0.020(2) 0.013(2) 0.0012(15) 0.0020(16) 0.0019(16)
C26 0.026(2) 0.036(3) 0.026(2) -0.005(2) -0.0022(19) 0.000(2)
C38 0.020(2) 0.018(2) 0.015(2) -0.0015(16) 0.0074(16) 0.0024(16)
C53 0.042(3) 0.023(2) 0.022(2) -0.0041(18) -0.004(2) 0.005(2)
C18 0.017(2) 0.0158(19) 0.018(2) -0.0005(16) -0.0017(16) 0.0016(15)
C7 0.0157(19) 0.0136(18) 0.0145(19) 0.0041(15) 0.0028(15) 0.0044(15)
C14 0.017(2) 0.0171(19) 0.020(2) 0.0006(16) -0.0013(16) 0.0010(16)
C12 0.0161(19) 0.0130(18) 0.0144(19) 0.0025(15) 0.0016(15) 0.0045(15)
C32 0.018(2) 0.019(2) 0.016(2) 0.0002(16) -0.0006(16) 0.0018(16)
C31 0.0122(19) 0.0136(18) 0.0144(19) -0.0006(15) -0.0048(15) 0.0009(14)
C2 0.019(2) 0.019(2) 0.023(2) 0.0014(16) 0.0002(16) 0.0045(16)
C5 0.017(2) 0.017(2) 0.031(2) -0.0001(17) -0.0084(17) 0.0039(16)
C40 0.032(2) 0.017(2) 0.015(2) -0.0016(16) 0.0018(17) -0.0077(17)
C30 0.021(2) 0.0168(19) 0.020(2) -0.0026(16) 0.0016(16) 0.0048(16)
C49 0.025(2) 0.0183(19) 0.0092(19) 0.0001(15) -0.0060(16) 0.0022(16)
C55 0.039(3) 0.043(3) 0.052(3) 0.007(3) 0.010(2) 0.020(2)
C6 0.0113(19) 0.0151(18) 0.018(2) -0.0031(15) -0.0008(15) 0.0022(15)
C8 0.0140(19) 0.0188(19) 0.016(2) 0.0026(16) -0.0039(15) 0.0030(15)
C54 0.032(2) 0.025(2) 0.023(2) 0.0011(18) -0.0006(19) 0.0008(19)
C3 0.014(2) 0.024(2) 0.023(2) 0.0000(17) -0.0002(16) -0.0008(16)
C4 0.019(2) 0.0151(19) 0.026(2) -0.0007(16) -0.0017(17) -0.0045(16)
C35 0.016(2) 0.024(2) 0.031(2) 0.0040(18) -0.0042(17) 0.0076(17)
C1 0.0149(19) 0.0150(19) 0.015(2) -0.0018(15) -0.0015(15) 0.0008(15)
C50 0.026(2) 0.021(2) 0.019(2) 0.0002(17) 0.0031(17) -0.0014(17)
C34 0.027(2) 0.024(2) 0.024(2) 0.0090(18) -0.0103(18) -0.0025(18)
C9 0.017(2) 0.023(2) 0.020(2) 0.0032(16) 0.0044(16) 0.0111(16)
C19 0.0140(19) 0.0118(18) 0.024(2) 0.0013(16) -0.0020(16) -0.0012(15)
C11 0.018(2) 0.0154(19) 0.014(2) 0.0011(15) 0.0000(15) 0.0020(15)
C28 0.048(3) 0.030(3) 0.035(3) -0.011(2) 0.014(2) -0.001(2)
C45 0.028(2) 0.020(2) 0.025(2) 0.0014(17) 0.0033(18) 0.0076(18)
C43 0.021(2) 0.019(2) 0.0114(19) 0.0030(15) 0.0037(16) -0.0015(16)
C37 0.018(2) 0.0122(18) 0.0080(18) -0.0025(14) 0.0011(15) 0.0015(15)
C36 0.022(2) 0.0157(19) 0.018(2) 0.0028(16) 0.0007(16) 0.0058(16)
C10 0.028(2) 0.021(2) 0.015(2) -0.0032(16) 0.0026(17) 0.0106(17)
C25 0.027(2) 0.0131(18) 0.0122(19) -0.0018(15) 0.0029(16) 0.0051(16)
C20 0.017(2) 0.019(2) 0.024(2) -0.0014(17) -0.0011(17) 0.0014(16)
C42 0.015(2) 0.020(2) 0.017(2) 0.0030(16) -0.0005(15) 0.0025(16)
C47 0.016(2) 0.028(2) 0.017(2) -0.0016(17) 0.0038(16) 0.0006(17)
C24 0.018(2) 0.021(2) 0.029(2) 0.0015(18) 0.0030(17) 0.0070(17)
C46 0.026(2) 0.019(2) 0.020(2) -0.0038(16) 0.0085(17) -0.0013(17)
C29 0.036(3) 0.025(2) 0.028(2) 0.0008(19) 0.011(2) 0.0080(19)
C56 0.029(3) 0.029(2) 0.052(3) 0.001(2) 0.004(2) 0.011(2)
C52 0.028(2) 0.039(3) 0.020(2) -0.0072(19) -0.0014(18) 0.010(2)
C51 0.032(2) 0.034(2) 0.014(2) 0.0001(18) 0.0035(18) 0.000(2)
C13 0.019(2) 0.0134(18) 0.0121(19) -0.0037(15) -0.0013(15) 0.0058(15)
C27 0.042(3) 0.045(3) 0.027(3) -0.018(2) -0.005(2) -0.009(2)
C44 0.020(2) 0.023(2) 0.019(2) 0.0026(17) 0.0014(16) 0.0029(17)
C33 0.025(2) 0.028(2) 0.017(2) 0.0067(17) -0.0028(17) -0.0023(18)
C15 0.027(2) 0.022(2) 0.028(2) 0.0016(18) -0.0141(19) 0.0021(18)
C39 0.033(2) 0.0120(18) 0.016(2) 0.0019(15) 0.0100(17) 0.0027(17)
C17 0.031(2) 0.021(2) 0.019(2) 0.0045(17) -0.0041(18) -0.0003(18)
C41 0.018(2) 0.030(2) 0.021(2) 0.0041(18) -0.0018(17) -0.0047(18)
C59 0.026(3) 0.024(3) 0.143(7) 0.004(4) 0.009(4) 0.013(2)
C58 0.054(4) 0.068(4) 0.100(5) 0.059(4) 0.043(4) 0.051(3)
C21 0.023(2) 0.026(2) 0.024(2) 0.0038(18) -0.0006(18) -0.0060(18)
C23 0.029(2) 0.023(2) 0.038(3) 0.0065(19) -0.002(2) 0.0122(19)
C57 0.036(3) 0.060(4) 0.051(3) 0.000(3) 0.000(2) 0.032(3)
C16 0.036(3) 0.026(2) 0.022(2) 0.0082(18) -0.0099(19) 0.0067(19)
C22 0.029(2) 0.020(2) 0.037(3) 0.0114(19) -0.008(2) -0.0003(18)
C60 0.039(3) 0.047(3) 0.083(5) -0.021(3) -0.011(3) 0.019(3)

loop_
_atom_type_symbol
_atom_type_description
_atom_type_scat_dispersion_real
_atom_type_scat_dispersion_imag
_atom_type_scat_source
C C 0.0033 0.0016 'International Tables Vol C Tables 4.2.6.8 and 6.1.1.4'
H H 0.0000 0.0000 'International Tables Vol C Tables 4.2.6.8 and 6.1.1.4'
Si Si 0.0817 0.0704 'International Tables Vol C Tables 4.2.6.8 and 6.1.1.4'
P P 0.1023 0.0942 'International Tables Vol C Tables 4.2.6.8 and 6.1.1.4'
Cl Cl 0.1484 0.1585 'International Tables Vol C Tables 4.2.6.8 and 6.1.1.4'
Ru Ru -1.2594 0.8363 'International Tables Vol C Tables 4.2.6.8 and 6.1.1.4'

loop_
_geom_angle_atom_site_label_1
_geom_angle_atom_site_label_2
_geom_angle_atom_site_label_3
_geom_angle
P2 Ru P3 102.68(4)
P2 Ru Si 82.29(5)
P3 Ru Si 81.89(5)
P2 Ru P1 104.15(5)
P3 Ru P1 146.31(4)
Si Ru P1 81.90(5)
P2 Ru Cl 98.59(5)
P3 Ru Cl 92.47(4)
Si Ru Cl 174.35(3)
P1 Ru Cl 103.22(4)
C1 Si C7 104.06(16)
C1 Si C13 111.86(16)
C7 Si C13 106.90(15)
C1 Si Ru 112.20(12)
C7 Si Ru 110.86(12)
C13 Si Ru 110.64(12)
C12 P2 C37 103.03(16)
C12 P2 C31 104.46(16)
C37 P2 C31 102.83(16)
C12 P2 Ru 116.63(12)
C37 P2 Ru 115.50(12)
C31 P2 Ru 112.78(12)
C43 P3 C49 103.93(17)
C43 P3 C18 106.10(17)
C49 P3 C18 100.82(17)
C43 P3 Ru 127.47(12)
C49 P3 Ru 103.53(12)
C18 P3 Ru 111.50(12)
C25 P1 C19 102.54(17)
C25 P1 C6 103.68(17)
C19 P1 C6 99.75(17)
C25 P1 Ru 102.06(12)
C19 P1 Ru 132.59(12)
C6 P1 Ru 112.81(12)
C47 C48 C43 119.9(4)
C47 C48 H48 120.1
C43 C48 H48 120.1
C27 C26 C25 119.9(4)
C27 C26 H26 120.1
C25 C26 H26 120.1
C39 C38 C37 120.5(4)
C39 C38 H38 119.8
C37 C38 H38 119.8
C52 C53 C54 119.6(4)
C52 C53 H53 120.2
C54 C53 H53 120.2
C13 C18 C17 120.7(3)
C13 C18 P3 117.2(3)
C17 C18 P3 121.9(3)
C8 C7 C12 117.6(3)
C8 C7 Si 127.5(3)
C12 C7 Si 114.8(3)
C15 C14 C13 121.0(4)
C15 C14 H14 119.5
C13 C14 H14 119.5
C11 C12 C7 121.0(3)
C11 C12 P2 123.9(3)
C7 C12 P2 115.1(3)
C33 C32 C31 120.5(4)
C33 C32 H32 119.8
C31 C32 H32 119.8
C32 C31 C36 118.6(3)
C32 C31 P2 122.5(3)
C36 C31 P2 118.8(3)
C3 C2 C1 121.0(4)
C3 C2 H2 119.5
C1 C2 H2 119.5
C4 C5 C6 120.5(3)
C4 C5 H5 119.7
C6 C5 H5 119.7
C39 C40 C41 119.4(4)
C39 C40 H40 120.3
C41 C40 H40 120.3
C29 C30 C25 120.9(4)
C29 C30 H30 119.5
C25 C30 H30 119.5
C50 C49 C54 118.3(4)
C50 C49 P3 125.2(3)
C54 C49 P3 116.6(3)
C60 C55 C56 120.1(5)
C60 C55 H55 120.0
C56 C55 H55 120.0
C5 C6 C1 121.3(3)
C5 C6 P1 121.8(3)
C1 C6 P1 116.9(3)
C9 C8 C7 121.1(3)
C9 C8 H8 119.4
C7 C8 H8 119.4
C53 C54 C49 121.0(4)
C53 C54 H54 119.5
C49 C54 H54 119.5
C2 C3 C4 120.9(3)
C2 C3 H3 119.5
C4 C3 H3 119.5
C5 C4 C3 119.2(3)
C5 C4 H4 120.4
C3 C4 H4 120.4
C36 C35 C34 119.9(4)
C36 C35 H35 120.1
C34 C35 H35 120.1
C6 C1 C2 117.0(3)
C6 C1 Si 115.1(3)
C2 C1 Si 127.5(3)
C49 C50 C51 120.5(4)
C49 C50 H50 119.8
C51 C50 H50 119.8
C33 C34 C35 119.8(4)
C33 C34 H34 120.1
C35 C34 H34 120.1
C8 C9 C10 120.0(3)
C8 C9 H9 120.0
C10 C9 H9 120.0
C24 C19 C20 118.5(3)
C24 C19 P1 124.4(3)
C20 C19 P1 117.1(3)
C10 C11 C12 119.9(3)
C10 C11 H11 120.1
C12 C11 H11 120.1
C27 C28 C29 119.4(4)
C27 C28 H28 120.3
C29 C28 H28 120.3
C46 C45 C44 119.9(4)
C46 C45 H45 120.0
C44 C45 H45 120.0
C44 C43 C48 119.2(3)
C44 C43 P3 123.5(3)
C48 C43 P3 117.3(3)
C42 C37 C38 118.5(3)
C42 C37 P2 120.7(3)
C38 C37 P2 120.8(3)
C35 C36 C31 121.0(4)
C35 C36 H36 119.5
C31 C36 H36 119.5
C11 C10 C9 120.2(3)
C11 C10 H10 119.9
C9 C10 H10 119.9
C26 C25 C30 118.1(3)
C26 C25 P1 124.2(3)
C30 C25 P1 117.7(3)
C21 C20 C19 120.5(4)
C21 C20 H20 119.7
C19 C20 H20 119.7
C41 C42 C37 120.8(4)
C41 C42 H42 119.6
C37 C42 H42 119.6
C46 C47 C48 119.9(4)
C46 C47 H47 120.0
C48 C47 H47 120.0
C23 C24 C19 120.3(4)
C23 C24 H24 119.9
C19 C24 H24 119.9
C47 C46 C45 120.9(4)
C47 C46 H46 119.5
C45 C46 H46 119.5
C28 C29 C30 120.1(4)
C28 C29 H29 120.0
C30 C29 H29 120.0
C55 C56 C57 119.8(5)
C55 C56 H56 120.1
C57 C56 H56 120.1
C53 C52 C51 120.6(4)
C53 C52 H52 119.7
C51 C52 H52 119.7
C52 C51 C50 120.0(4)
C52 C51 H51 120.0
C50 C51 H51 120.0
C18 C13 C14 118.4(3)
C18 C13 Si 115.0(3)
C14 C13 Si 126.6(3)
C28 C27 C26 121.6(4)
C28 C27 H27 119.2
C26 C27 H27 119.2
C45 C44 C43 120.1(4)
C45 C44 H44 119.9
C43 C44 H44 119.9
C34 C33 C32 120.3(4)
C34 C33 H33 119.9
C32 C33 H33 119.9
C14 C15 C16 120.5(4)
C14 C15 H15 119.7
C16 C15 H15 119.7
C38 C39 C40 120.6(4)
C38 C39 H39 119.7
C40 C39 H39 119.7
C16 C17 C18 119.6(4)
C16 C17 H17 120.2
C18 C17 H17 120.2
C40 C41 C42 120.1(4)
C40 C41 H41 119.9
C42 C41 H41 119.9
C60 C59 C58 120.5(5)
C60 C59 H59 119.8
C58 C59 H59 119.8
C59 C58 C57 118.3(5)
C59 C58 H58 120.8
C57 C58 H58 120.8
C20 C21 C22 120.3(4)
C20 C21 H21 119.9
C22 C21 H21 119.9
C22 C23 C24 120.8(4)
C22 C23 H23 119.6
C24 C23 H23 119.6
C56 C57 C58 119.4(5)
C56 C57 H57 120.3
C58 C57 H57 120.3
C17 C16 C15 119.7(4)
C17 C16 H16 120.1
C15 C16 H16 120.1
C23 C22 C21 119.6(4)
C23 C22 H22 120.2
C21 C22 H22 120.2
C59 C60 C55 121.9(6)
C59 C60 H60 119.0
C55 C60 H60 119.0

loop_
_geom_bond_atom_site_label_1
_geom_bond_atom_site_label_2
_geom_bond_distance
Ru P2 2.2027(11)
Ru P3 2.3214(12)
Ru Si 2.3222(11)
Ru P1 2.3284(11)
Ru Cl 2.5117(10)
Si C1 1.887(4)
Si C7 1.898(4)
Si C13 1.904(4)
P2 C12 1.825(4)
P2 C37 1.835(4)
P2 C31 1.846(4)
P3 C43 1.819(4)
P3 C49 1.833(4)
P3 C18 1.841(4)
P1 C25 1.834(4)
P1 C19 1.848(4)
P1 C6 1.849(4)
C48 C47 1.391(5)
C48 C43 1.405(5)
C48 H48 0.9500
C26 C27 1.383(6)
C26 C25 1.396(5)
C26 H26 0.9500
C38 C39 1.380(5)
C38 C37 1.394(5)
C38 H38 0.9500
C53 C52 1.366(6)
C53 C54 1.382(6)
C53 H53 0.9500
C18 C13 1.396(5)
C18 C17 1.402(5)
C7 C8 1.401(5)
C7 C12 1.402(5)
C14 C15 1.375(5)
C14 C13 1.396(5)
C14 H14 0.9500
C12 C11 1.401(5)
C32 C33 1.395(5)
C32 C31 1.394(5)
C32 H32 0.9500
C31 C36 1.401(5)
C2 C3 1.369(5)
C2 C1 1.419(5)
C2 H2 0.9500
C5 C4 1.379(5)
C5 C6 1.384(5)
C5 H5 0.9500
C40 C39 1.383(6)
C40 C41 1.384(5)
C40 H40 0.9500
C30 C29 1.384(5)
C30 C25 1.400(5)
C30 H30 0.9500
C49 C50 1.384(5)
C49 C54 1.392(5)
C55 C60 1.339(7)
C55 C56 1.367(6)
C55 H55 0.9500
C6 C1 1.404(5)
C8 C9 1.383(5)
C8 H8 0.9500
C54 H54 0.9500
C3 C4 1.392(5)
C3 H3 0.9500
C4 H4 0.9500
C35 C36 1.385(5)
C35 C34 1.394(5)
C35 H35 0.9500
C50 C51 1.387(5)
C50 H50 0.9500
C34 C33 1.387(6)
C34 H34 0.9500
C9 C10 1.394(5)
C9 H9 0.9500
C19 C24 1.389(5)
C19 C20 1.403(5)
C11 C10 1.367(5)
C11 H11 0.9500
C28 C27 1.367(6)
C28 C29 1.381(6)
C28 H28 0.9500
C45 C46 1.380(5)
C45 C44 1.387(5)
C45 H45 0.9500
C43 C44 1.397(5)
C37 C42 1.392(5)
C36 H36 0.9500
C10 H10 0.9500
C20 C21 1.375(5)
C20 H20 0.9500
C42 C41 1.384(5)
C42 H42 0.9500
C47 C46 1.376(5)
C47 H47 0.9500
C24 C23 1.382(5)
C24 H24 0.9500
C46 H46 0.9500
C29 H29 0.9500
C56 C57 1.371(7)
C56 H56 0.9500
C52 C51 1.371(6)
C52 H52 0.9500
C51 H51 0.9500
C27 H27 0.9500
C44 H44 0.9500
C33 H33 0.9500
C15 C16 1.390(6)
C15 H15 0.9500
C39 H39 0.9500
C17 C16 1.388(5)
C17 H17 0.9500
C41 H41 0.9500
C59 C60 1.320(8)
C59 C58 1.390(8)
C59 H59 0.9500
C58 C57 1.391(7)
C58 H58 0.9500
C21 C22 1.383(6)
C21 H21 0.9500
C23 C22 1.374(6)
C23 H23 0.9500
C57 H57 0.9500
C16 H16 0.9500
C22 H22 0.9500
C60 H60 0.9500
